data_4101554
loop_
_publ_author_name
'Febles, Mart\'in'
'P\'erez-Hernandez, Natalia'
'P\'erez, Cirilo'
'Rodr\'iguez, Mat\'ias L'
'Foces-Foces, Concepci\'on'
'Roux, Mar\'ia Victoria'
'Morales, Ezequiel Q'
'Buntkowsky, Gerd'
'Limbach, Hans-Heinrich'
'Mart\'in, Julio D'

_publ_section_title
;
 Distinct dynamic behaviors of water molecules in hydrated pores.
;
_journal_issue 31
_journal_name_full 'Journal of the American Chemical Society'
_journal_page_first 10008
_journal_page_last 10009
_journal_paper_doi 10.1021/ja063223j
_journal_volume 128
_journal_year 2006
_chemical_formula_moiety 'C15 H22 O4. 2H2 O'
_chemical_formula_sum 'C15 H26 O6'
_chemical_formula_weight 302.36
_chemical_melting_point 346.0(4)
_chemical_name_systematic
;
 7,7-Diallyl-5-hydroxymethyl-6-oxa-bicyclo[3.2.1]
-1-carboxylic acid 

;
_space_group_IT_number 148
_symmetry_cell_setting hexagonal
_symmetry_space_group_name_Hall '-R 3'
_symmetry_space_group_name_H-M 'R -3 :H'
_atom_sites_solution_hydrogens geom
_atom_sites_solution_primary direct
_atom_sites_solution_secondary difmap
_audit_creation_method SHELXL-97
_cell_angle_alpha 90.00
_cell_angle_beta 90.00
_cell_angle_gamma 120.00
_cell_formula_units_Z 18
_cell_length_a 35.642(5)
_cell_length_b 35.642(5)
_cell_length_c 6.6650(5)
_cell_measurement_reflns_used 3751
_cell_measurement_temperature 293(2)
_cell_measurement_theta_max 27.5
_cell_measurement_theta_min 1.9
_cell_volume 7332.5(16)
_computing_data_collection 'Collect (Nonius BV, 2000)'
_computing_data_reduction 'HKL Denzo and Scalepak (Otwinowski & Minor, 1997)'
_computing_molecular_graphics 'PLATON (Spek, 2003)'
_computing_publication_material 'SHELXL-97, WinGX (Farrugia, 1999) and PLATON (Spek, 2003)'
_computing_structure_refinement 'SHELXL-97 (Sheldrick, 1997)'
_computing_structure_solution 'SIR97 (Altomare et al., 1999)'
_diffrn_ambient_temperature 293(2)
_diffrn_detector_area_resol_mean 9
_diffrn_measured_fraction_theta_full 0.999
_diffrn_measured_fraction_theta_max 0.999
_diffrn_measurement_device '95mm CCD camera on \k-goniostat'
_diffrn_measurement_device_type KappaCCD
_diffrn_measurement_method '\f and \w'
_diffrn_radiation_monochromator 'horizontally mounted graphite crystal'
_diffrn_radiation_source 'fine-focus sealed tube'
_diffrn_radiation_type MoK\a
_diffrn_radiation_wavelength 0.71073
_diffrn_reflns_av_R_equivalents 0.0000
_diffrn_reflns_av_sigmaI/netI 0.0350
_diffrn_reflns_limit_h_max 46
_diffrn_reflns_limit_h_min 0
_diffrn_reflns_limit_k_max 0
_diffrn_reflns_limit_k_min -39
_diffrn_reflns_limit_l_max 8
_diffrn_reflns_limit_l_min -8
_diffrn_reflns_number 3751
_diffrn_reflns_theta_full 27.50
_diffrn_reflns_theta_max 27.50
_diffrn_reflns_theta_min 1.98
_exptl_absorpt_coefficient_mu 0.094
_exptl_absorpt_correction_type none
_exptl_crystal_colour colourless
_exptl_crystal_density_diffrn 1.233
_exptl_crystal_density_method 'not measured'
_exptl_crystal_description prism
_exptl_crystal_F_000 2952
_exptl_crystal_size_max 0.50
_exptl_crystal_size_mid 0.10
_exptl_crystal_size_min 0.10
_refine_diff_density_max 1.109
_refine_diff_density_min -0.324
_refine_diff_density_rms 0.115
_refine_ls_extinction_coef 0.0024(8)
_refine_ls_extinction_expression Fc^*^=kFc[1+0.001xFc^2^\l^3^/sin(2\q)]^-1/4^
_refine_ls_extinction_method SHELXL
_refine_ls_goodness_of_fit_ref 1.041
_refine_ls_hydrogen_treatment riding
_refine_ls_matrix_type full
_refine_ls_number_parameters 198
_refine_ls_number_reflns 3751
_refine_ls_number_restraints 3
_refine_ls_restrained_S_all 1.048
_refine_ls_R_factor_all 0.1314
_refine_ls_R_factor_gt 0.1113
_refine_ls_shift/su_max 0.002
_refine_ls_shift/su_mean 0.000
_refine_ls_structure_factor_coef Fsqd
_refine_ls_weighting_details 'calc w=1/[\s^2^(Fo^2^)+(0.1892P)^2^+29.9358P] where P=(Fo^2^+2Fc^2^)/3'
_refine_ls_weighting_scheme calc
_refine_ls_wR_factor_gt 0.3158
_refine_ls_wR_factor_ref 0.3377
_reflns_number_gt 3003
_reflns_number_total 3751
_reflns_threshold_expression >2sigma(I)
_cod_data_source_file ja063223jrom20060509_053518.cif
_cod_data_source_block f23rt
_cod_depositor_comments
;
The following automatic conversions were performed:

'_chemical_melting_point' value '345.6-346.4' was changed to
'346.0(4)' - the average value was taken and precision was estimated.

Automatic conversion script
Id: cif_fix_values 1646 2011-03-28 12:23:43Z adriana 
;
_cod_original_sg_symbol_H-M R-3
_cod_database_code 4101554

loop_
_symmetry_equiv_pos_as_xyz
'x, y, z'
'-y, x-y, z'
'-x+y, -x, z'
'x+2/3, y+1/3, z+1/3'
'-y+2/3, x-y+1/3, z+1/3'
'-x+y+2/3, -x+1/3, z+1/3'
'x+1/3, y+2/3, z+2/3'
'-y+1/3, x-y+2/3, z+2/3'
'-x+y+1/3, -x+2/3, z+2/3'
'-x, -y, -z'
'y, -x+y, -z'
'x-y, x, -z'
'-x+2/3, -y+1/3, -z+1/3'
'y+2/3, -x+y+1/3, -z+1/3'
'x-y+2/3, x+1/3, -z+1/3'
'-x+1/3, -y+2/3, -z+2/3'
'y+1/3, -x+y+2/3, -z+2/3'
'x-y+1/3, x+2/3, -z+2/3'

loop_
_atom_site_label
_atom_site_type_symbol
_atom_site_fract_x
_atom_site_fract_y
_atom_site_fract_z
_atom_site_U_iso_or_equiv
_atom_site_adp_type
_atom_site_occupancy
_atom_site_symmetry_multiplicity
_atom_site_calc_flag
_atom_site_refinement_flags
O1 O 0.45900(7) 0.35667(7) 0.2203(3) 0.0339(6) Uani 1 1 d .
O2 O 0.42385(11) 0.31498(9) 0.5869(4) 0.0559(8) Uani 1 1 d .
H2 H 0.4235 0.2940 0.5338 0.067 Uiso 1 1 calc R
O4 O 0.54323(10) 0.47271(11) 0.5636(4) 0.0645(10) Uani 1 1 d .
H4 H 0.5670 0.4929 0.5962 0.077 Uiso 1 1 calc R
O3 O 0.57047(12) 0.49315(11) 0.2621(5) 0.0822(12) Uani 1 1 d .
O5 O 0.41346(10) 0.28430(8) -0.0188(4) 0.0537(8) Uani 1 1 d D
C1 C 0.43198(11) 0.36860(10) 0.3361(5) 0.0355(8) Uani 1 1 d .
C2 C 0.40672(12) 0.38109(13) 0.1908(6) 0.0490(9) Uani 1 1 d .
H2A H 0.3854 0.3555 0.1196 0.059 Uiso 1 1 calc R
H2B H 0.3915 0.3927 0.2658 0.059 Uiso 1 1 calc R
C3 C 0.43714(13) 0.41455(14) 0.0416(6) 0.0524(10) Uani 1 1 d .
H3A H 0.4229 0.4292 -0.0157 0.063 Uiso 1 1 calc R
H3B H 0.4427 0.3997 -0.0666 0.063 Uiso 1 1 calc R
C4 C 0.48070(13) 0.44875(12) 0.1307(6) 0.0457(9) Uani 1 1 d .
H4A H 0.4771 0.4715 0.1906 0.055 Uiso 1 1 calc R
H4B H 0.5015 0.4616 0.0226 0.055 Uiso 1 1 calc R
C5 C 0.49946(10) 0.43118(10) 0.2911(4) 0.0326(7) Uani 1 1 d .
C6 C 0.46454(11) 0.40837(10) 0.4516(5) 0.0363(8) Uani 1 1 d .
H6A H 0.4756 0.4006 0.5677 0.044 Uiso 1 1 calc R
H6B H 0.4522 0.4260 0.4937 0.044 Uiso 1 1 calc R
C7 C 0.54152(12) 0.46849(11) 0.3696(6) 0.0412(8) Uani 1 1 d .
C8 C 0.40164(13) 0.32983(13) 0.4642(6) 0.0497(10) Uani 1 1 d .
H8A H 0.3845 0.3378 0.5485 0.060 Uiso 1 1 calc R
H8B H 0.3819 0.3064 0.3771 0.060 Uiso 1 1 calc R
C9 C 0.50387(10) 0.39211(10) 0.2127(4) 0.0305(7) Uani 1 1 d .
C13 C 0.53140(12) 0.38143(12) 0.3540(6) 0.0437(9) Uani 1 1 d .
H13A H 0.5616 0.4035 0.3394 0.052 Uiso 1 1 calc R
H13B H 0.5230 0.3823 0.4915 0.052 Uiso 1 1 calc R
C14 C 0.52679(16) 0.33769(15) 0.3144(8) 0.0639(12) Uani 1 1 d .
H14 H 0.4990 0.3140 0.3260 0.077 Uiso 1 1 calc R
C15 C 0.5561(2) 0.3295(2) 0.2675(13) 0.100(2) Uani 1 1 d .
H15A H 0.5845 0.3519 0.2538 0.120 Uiso 1 1 calc R
H15B H 0.5494 0.3010 0.2466 0.120 Uiso 1 1 calc R
C10 C 0.51839(12) 0.39366(14) -0.0059(5) 0.0446(9) Uani 1 1 d .
H10A H 0.5121 0.3648 -0.0432 0.054 Uiso 1 1 calc R
H10B H 0.5008 0.4009 -0.0905 0.054 Uiso 1 1 calc R
C11 C 0.56479(15) 0.42444(18) -0.0532(7) 0.0664(13) Uani 1 1 d .
H11 H 0.5758 0.4533 -0.0182 0.080 Uiso 1 1 calc R
C12 C 0.5909(2) 0.4142(3) -0.1388(10) 0.103(2) Uani 1 1 d .
H12A H 0.5811 0.3856 -0.1762 0.124 Uiso 1 1 calc R
H12B H 0.6195 0.4354 -0.1632 0.124 Uiso 1 1 calc R
H5WA H 0.4166 0.2939 -0.1382 0.050 Uiso 1 1 d D
H5WB H 0.4322 0.3075 0.0505 0.050 Uiso 1 1 d D
O6 O 0.6650(4) 0.3755(3) -0.031(2) 0.188(7) Uani 0.692(17) 1 d P
O7 O 0.6667 0.3333 -0.1667 0.050(7) Uiso 0.246(17) 6 d SP
O8 O 0.6667 0.3333 0.113(11) 0.050(7) Uiso 0.063(11) 3 d SP

loop_
_atom_site_aniso_label
_atom_site_aniso_U_11
_atom_site_aniso_U_22
_atom_site_aniso_U_33
_atom_site_aniso_U_23
_atom_site_aniso_U_13
_atom_site_aniso_U_12
O1 0.0320(12) 0.0283(11) 0.0391(12) -0.0014(9) -0.0003(9) 0.0134(10)
O2 0.076(2) 0.0387(15) 0.0473(15) 0.0142(11) 0.0126(13) 0.0246(14)
O4 0.0481(17) 0.066(2) 0.0469(16) -0.0096(13) -0.0060(12) 0.0043(14)
O3 0.061(2) 0.061(2) 0.067(2) -0.0046(16) 0.0147(16) -0.0130(16)
O5 0.075(2) 0.0359(14) 0.0422(14) 0.0029(10) -0.0106(13) 0.0216(14)
C1 0.0343(17) 0.0309(16) 0.0384(16) 0.0026(12) 0.0045(12) 0.0142(14)
C2 0.0349(19) 0.052(2) 0.061(2) 0.0037(17) -0.0041(16) 0.0229(17)
C3 0.050(2) 0.065(3) 0.054(2) 0.0141(18) -0.0067(17) 0.037(2)
C4 0.048(2) 0.042(2) 0.053(2) 0.0177(16) 0.0057(16) 0.0270(17)
C5 0.0346(17) 0.0278(15) 0.0320(15) 0.0040(11) 0.0033(12) 0.0130(13)
C6 0.0386(18) 0.0319(17) 0.0370(16) 0.0015(12) 0.0060(13) 0.0166(14)
C7 0.0391(19) 0.0277(16) 0.0492(19) 0.0006(13) 0.0030(14) 0.0110(14)
C8 0.043(2) 0.0384(19) 0.058(2) 0.0091(16) 0.0125(17) 0.0126(16)
C9 0.0302(15) 0.0301(15) 0.0314(15) 0.0019(11) -0.0006(11) 0.0152(13)
C13 0.0417(19) 0.049(2) 0.0459(19) 0.0021(15) -0.0074(14) 0.0270(17)
C14 0.059(3) 0.052(3) 0.091(3) 0.011(2) -0.005(2) 0.036(2)
C15 0.080(4) 0.058(3) 0.172(7) -0.010(4) -0.017(4) 0.043(3)
C10 0.044(2) 0.059(2) 0.0344(17) -0.0015(15) 0.0016(14) 0.0281(18)
C11 0.052(3) 0.075(3) 0.052(2) 0.001(2) 0.0141(19) 0.016(2)
C12 0.068(4) 0.157(7) 0.090(4) 0.021(4) 0.033(3) 0.061(4)
O6 0.196(11) 0.101(7) 0.309(17) 0.015(8) 0.073(11) 0.106(7)

loop_
_atom_type_symbol
_atom_type_description
_atom_type_scat_dispersion_real
_atom_type_scat_dispersion_imag
_atom_type_scat_source
C C 0.0033 0.0016 'International Tables Vol C Tables 4.2.6.8 and 6.1.1.4'
H H 0.0000 0.0000 'International Tables Vol C Tables 4.2.6.8 and 6.1.1.4'
O O 0.0106 0.0060 'International Tables Vol C Tables 4.2.6.8 and 6.1.1.4'

loop_
_geom_angle_atom_site_label_1
_geom_angle_atom_site_label_2
_geom_angle_atom_site_label_3
_geom_angle
_geom_angle_site_symmetry_1
_geom_angle_site_symmetry_3
C1 O1 C9 111.4(2) . .
C8 O2 H2 109.5 . .
C7 O4 H4 109.5 . .
H5WA O5 H5WB 103.0 . .
O1 C1 C6 103.5(3) . .
O1 C1 C8 107.8(3) . .
C6 C1 C8 115.3(3) . .
O1 C1 C2 108.7(3) . .
C6 C1 C2 109.6(3) . .
C8 C1 C2 111.4(3) . .
C3 C2 C1 110.5(3) . .
C3 C2 H2A 109.6 . .
C1 C2 H2A 109.6 . .
C3 C2 H2B 109.6 . .
C1 C2 H2B 109.6 . .
H2A C2 H2B 108.1 . .
C2 C3 C4 114.4(3) . .
C2 C3 H3A 108.7 . .
C4 C3 H3A 108.7 . .
C2 C3 H3B 108.7 . .
C4 C3 H3B 108.7 . .
H3A C3 H3B 107.6 . .
C3 C4 C5 114.5(3) . .
C3 C4 H4A 108.6 . .
C5 C4 H4A 108.6 . .
C3 C4 H4B 108.6 . .
C5 C4 H4B 108.6 . .
H4A C4 H4B 107.6 . .
C7 C5 C6 114.2(3) . .
C7 C5 C4 108.7(3) . .
C6 C5 C4 107.2(3) . .
C7 C5 C9 113.6(3) . .
C6 C5 C9 100.2(2) . .
C4 C5 C9 112.6(3) . .
C1 C6 C5 100.4(2) . .
C1 C6 H6A 111.7 . .
C5 C6 H6A 111.7 . .
C1 C6 H6B 111.7 . .
C5 C6 H6B 111.7 . .
H6A C6 H6B 109.5 . .
O3 C7 O4 122.4(4) . .
O3 C7 C5 123.1(3) . .
O4 C7 C5 114.4(3) . .
O2 C8 C1 112.9(3) . .
O2 C8 H8A 109.0 . .
C1 C8 H8A 109.0 . .
O2 C8 H8B 109.0 . .
C1 C8 H8B 109.0 . .
H8A C8 H8B 107.8 . .
O1 C9 C10 105.5(2) . .
O1 C9 C13 108.8(2) . .
C10 C9 C13 110.1(3) . .
O1 C9 C5 101.8(2) . .
C10 C9 C5 117.7(3) . .
C13 C9 C5 112.0(3) . .
C14 C13 C9 113.3(3) . .
C14 C13 H13A 108.9 . .
C9 C13 H13A 108.9 . .
C14 C13 H13B 108.9 . .
C9 C13 H13B 108.9 . .
H13A C13 H13B 107.7 . .
C15 C14 C13 127.6(5) . .
C15 C14 H14 116.2 . .
C13 C14 H14 116.2 . .
C14 C15 H15A 120.0 . .
C14 C15 H15B 120.0 . .
H15A C15 H15B 120.0 . .
C11 C10 C9 117.1(3) . .
C11 C10 H10A 108.0 . .
C9 C10 H10A 108.0 . .
C11 C10 H10B 108.0 . .
C9 C10 H10B 108.0 . .
H10A C10 H10B 107.3 . .
C12 C11 C10 125.2(6) . .
C12 C11 H11 117.4 . .
C10 C11 H11 117.4 . .
C11 C12 H12A 120.0 . .
C11 C12 H12B 120.0 . .
H12A C12 H12B 120.0 . .
O7 O6 O8 63(2) . .
O7 O6 O6 48.2(3) . 17_554
O8 O6 O6 97.6(17) . 17_554
O7 O6 O6 41.8(3) . 2_655
O8 O6 O6 42.8(14) . 2_655
O6 O6 O6 90.000(1) 17_554 2_655
O7 O6 O6 41.8(3) . 3_665
O8 O6 O6 42.8(14) . 3_665
O6 O6 O6 56.0(4) 17_554 3_665
O6 O6 O6 60.000(3) 2_655 3_665
O6 O7 O6 179.996(2) 18_544 3_665
O6 O7 O6 96.4(6) 18_544 17_554
O6 O7 O6 83.6(6) 3_665 17_554
O6 O7 O6 83.6(6) 18_544 2_655
O6 O7 O6 96.4(6) 3_665 2_655
O6 O7 O6 180.0(9) 17_554 2_655
O6 O7 O6 83.6(6) 18_544 .
O6 O7 O6 96.4(6) 3_665 .
O6 O7 O6 83.6(6) 17_554 .
O6 O7 O6 96.4(6) 2_655 .
O6 O7 O6 96.4(6) 18_544 16_654
O6 O7 O6 83.6(6) 3_665 16_654
O6 O7 O6 96.4(6) 17_554 16_654
O6 O7 O6 83.6(6) 2_655 16_654
O6 O7 O6 179.997(1) . 16_654
O6 O8 O6 94(3) 3_665 2_655
O6 O8 O6 94(3) 3_665 .
O6 O8 O6 94(3) 2_655 .
O6 O8 O8 122(2) 3_665 18_545
O6 O8 O8 122(2) 2_655 18_545
O6 O8 O8 122(2) . 18_545
O6 O8 O8 58(2) 3_665 17_554
O6 O8 O8 58(2) 2_655 17_554
O6 O8 O8 58(2) . 17_554
O8 O8 O8 180.00(3) 18_545 17_554

loop_
_geom_bond_atom_site_label_1
_geom_bond_atom_site_label_2
_geom_bond_distance
_geom_bond_site_symmetry_2
O1 C1 1.454(4) .
O1 C9 1.461(4) .
O2 C8 1.413(5) .
O2 H2 0.8200 .
O4 C7 1.300(5) .
O4 H4 0.8200 .
O3 C7 1.202(5) .
O5 H5WA 0.8508 .
O5 H5WB 0.8896 .
C1 C6 1.518(5) .
C1 C8 1.521(5) .
C1 C2 1.532(5) .
C2 C3 1.514(6) .
C2 H2A 0.9700 .
C2 H2B 0.9700 .
C3 C4 1.535(6) .
C3 H3A 0.9700 .
C3 H3B 0.9700 .
C4 C5 1.550(5) .
C4 H4A 0.9700 .
C4 H4B 0.9700 .
C5 C7 1.515(5) .
C5 C6 1.530(4) .
C5 C9 1.567(4) .
C6 H6A 0.9700 .
C6 H6B 0.9700 .
C8 H8A 0.9700 .
C8 H8B 0.9700 .
C9 C10 1.538(4) .
C9 C13 1.539(4) .
C13 C14 1.507(6) .
C13 H13A 0.9700 .
C13 H13B 0.9700 .
C14 C15 1.257(8) .
C14 H14 0.9300 .
C15 H15A 0.9300 .
C15 H15B 0.9300 .
C10 C11 1.491(6) .
C10 H10A 0.9700 .
C10 H10B 0.9700 .
C11 C12 1.289(8) .
C11 H11 0.9300 .
C12 H12A 0.9300 .
C12 H12B 0.9300 .
O6 O7 1.780(9) .
O6 O8 1.81(4) .
O6 O6 2.37(2) 17_554
O6 O6 2.654(13) 2_655
O6 O6 2.654(13) 3_665
O7 O6 1.780(9) 18_544
O7 O6 1.780(9) 3_665
O7 O6 1.780(9) 17_554
O7 O6 1.780(9) 2_655
O7 O6 1.781(9) 16_654
O8 O6 1.81(4) 3_665
O8 O6 1.81(4) 2_655
O8 O8 2.93(15) 18_545
O8 O8 3.73(15) 17_554

loop_
_geom_hbond_atom_site_label_D
_geom_hbond_atom_site_label_H
_geom_hbond_atom_site_label_A
_geom_hbond_distance_DH
_geom_hbond_distance_HA
_geom_hbond_distance_DA
_geom_hbond_angle_DHA
_geom_hbond_site_symmetry_A
O2 H2 O3 0.82 2.03 2.845(4) 169.6 18_545
O4 H4 O5 0.82 1.81 2.627(4) 175.8 17
O5 H5WB O1 0.89 1.89 2.764(3) 165.3 .
O5 H5WA O2 0.85 1.95 2.798(3) 179.0 1_554
O2 H2 O3 0.82 2.03 2.845(4) 169.6 18_545
O4 H4 O5 0.82 1.81 2.627(4) 175.8 17
O5 H5WB O1 0.89 1.89 2.764(3) 165.3 .
O5 H5WA O2 0.85 1.95 2.798(3) 179.0 1_554

loop_
_geom_torsion_atom_site_label_1
_geom_torsion_atom_site_label_2
_geom_torsion_atom_site_label_3
_geom_torsion_atom_site_label_4
_geom_torsion
_geom_torsion_site_symmetry_1
_geom_torsion_site_symmetry_4
C9 O1 C1 C6 -16.1(3) . .
C9 O1 C1 C8 -138.8(3) . .
C9 O1 C1 C2 100.3(3) . .
O1 C1 C2 C3 -51.8(4) . .
C6 C1 C2 C3 60.7(4) . .
C8 C1 C2 C3 -170.5(3) . .
C1 C2 C3 C4 -38.6(5) . .
C2 C3 C4 C5 37.3(5) . .
C3 C4 C5 C7 -178.3(3) . .
C3 C4 C5 C6 -54.4(4) . .
C3 C4 C5 C9 54.9(4) . .
O1 C1 C6 C5 39.3(3) . .
C8 C1 C6 C5 156.9(3) . .
C2 C1 C6 C5 -76.5(3) . .
C7 C5 C6 C1 -168.7(3) . .
C4 C5 C6 C1 70.8(3) . .
C9 C5 C6 C1 -46.9(3) . .
C6 C5 C7 O3 -170.9(4) . .
C4 C5 C7 O3 -51.2(5) . .
C9 C5 C7 O3 75.0(5) . .
C6 C5 C7 O4 6.7(5) . .
C4 C5 C7 O4 126.4(4) . .
C9 C5 C7 O4 -107.4(4) . .
O1 C1 C8 O2 55.4(4) . .
C6 C1 C8 O2 -59.7(4) . .
C2 C1 C8 O2 174.6(3) . .
C1 O1 C9 C10 -136.9(3) . .
C1 O1 C9 C13 104.9(3) . .
C1 O1 C9 C5 -13.5(3) . .
C7 C5 C9 O1 159.4(2) . .
C6 C5 C9 O1 37.2(3) . .
C4 C5 C9 O1 -76.4(3) . .
C7 C5 C9 C10 -85.9(3) . .
C6 C5 C9 C10 151.9(3) . .
C4 C5 C9 C10 38.3(4) . .
C7 C5 C9 C13 43.3(4) . .
C6 C5 C9 C13 -78.9(3) . .
C4 C5 C9 C13 167.5(3) . .
O1 C9 C13 C14 53.1(4) . .
C10 C9 C13 C14 -62.0(4) . .
C5 C9 C13 C14 164.9(3) . .
C9 C13 C14 C15 120.7(7) . .
O1 C9 C10 C11 -174.2(4) . .
C13 C9 C10 C11 -57.0(5) . .
C5 C9 C10 C11 73.1(5) . .
C9 C10 C11 C12 125.6(6) . .
O8 O6 O7 O6 131.4(4) . 18_544
O6 O6 O7 O6 -97.2(8) 17_554 18_544
O6 O6 O7 O6 82.8(8) 2_655 18_544
O6 O6 O7 O6 180.000(1) 3_665 18_544
O8 O6 O7 O6 -48.6(4) . 3_665
O6 O6 O7 O6 82.8(8) 17_554 3_665
O6 O6 O7 O6 -97.2(8) 2_655 3_665
O8 O6 O7 O6 -131.4(4) . 17_554
O6 O6 O7 O6 180.000(4) 2_655 17_554
O6 O6 O7 O6 -82.8(8) 3_665 17_554
O8 O6 O7 O6 48.6(4) . 2_655
O6 O6 O7 O6 180.000(2) 17_554 2_655
O6 O6 O7 O6 97.2(8) 3_665 2_655
O8 O6 O7 O6 -52(7) . 16_654
O6 O6 O7 O6 79(7) 17_554 16_654
O6 O6 O7 O6 -101(7) 2_655 16_654
O6 O6 O7 O6 -4(7) 3_665 16_654
O7 O6 O8 O6 47.4(16) . 3_665
O6 O6 O8 O6 13.1(19) 17_554 3_665
O6 O6 O8 O6 95(3) 2_655 3_665
O7 O6 O8 O6 -47.4(16) . 2_655
O6 O6 O8 O6 -81.7(15) 17_554 2_655
O6 O6 O8 O6 -95(3) 3_665 2_655
O7 O6 O8 O8 180.00(3) . 18_545
O6 O6 O8 O8 145.7(4) 17_554 18_545
O6 O6 O8 O8 -132.6(17) 2_655 18_545
O6 O6 O8 O8 132.6(17) 3_665 18_545
O7 O6 O8 O8 0.000(10) . 17_554
O6 O6 O8 O8 -34.3(5) 17_554 17_554
O6 O6 O8 O8 47.4(17) 2_655 17_554
O6 O6 O8 O8 -47.4(17) 3_665 17_554
